data_4339375
loop_
_publ_author_name
'Park, Jaejoon'
'Hong, Seunghee'
'Moon, Dohyun'
'Park, Mira'
'Lee, Kyungjin'
'Kang, Sangmi'
'Zou, Yang'
'John, Rohith P.'
'Kim, Ghyung Hwa'
'Lah, Myoung Soo'

_publ_section_title
;
 Porous metal-organic frameworks based on metal-organic polyhedra with
 nanosized cavities as supramolecular building blocks: two-fold
 interpenetrating primitive cubic networks of [Cu6L8]12+ nanocages.
;
_journal_issue 24
_journal_name_full 'Inorganic chemistry'
_journal_page_first 10208
_journal_page_last 10213
_journal_paper_doi 10.1021/ic7013623
_journal_volume 46
_journal_year 2007
_chemical_formula_sum 'C228 H221 Cl12 Cu6 N48 O79 S5'
_chemical_formula_weight 5864.47
_chemical_name_systematic
; 
 ? 
;
_space_group_IT_number 15
_symmetry_cell_setting monoclinic
_symmetry_space_group_name_Hall '-C 2yc'
_symmetry_space_group_name_H-M 'C 1 2/c 1'
_atom_sites_solution_hydrogens geom
_atom_sites_solution_primary direct
_atom_sites_solution_secondary difmap
_audit_creation_method SHELXL-97
_cell_angle_alpha 90.00
_cell_angle_beta 110.02(3)
_cell_angle_gamma 90.00
_cell_formula_units_Z 4
_cell_length_a 40.650(8)
_cell_length_b 26.670(5)
_cell_length_c 43.877(9)
_cell_measurement_reflns_used 37213
_cell_measurement_temperature 100(2)
_cell_measurement_theta_max 24.25
_cell_measurement_theta_min 1.46
_cell_volume 44694(17)
_computing_cell_refinement HKL2000
_computing_data_collection 'PAL ADSC Quantum-210 ADX Program'
_computing_data_reduction HKL2000
_computing_molecular_graphics 'DIAMOND 3.0'
_computing_publication_material WinGX
_computing_structure_refinement 'Bruker SHELXTL'
_computing_structure_solution 'Bruker SHELXTL'
_diffrn_ambient_temperature 100(2)
_diffrn_measured_fraction_theta_full 0.983
_diffrn_measured_fraction_theta_max 0.983
_diffrn_measurement_device_type 'ccd area detector'
_diffrn_measurement_method 'phi scans'
_diffrn_radiation_monochromator 'platinum coated silicon double crystal'
_diffrn_radiation_source 'Wigler beam line'
_diffrn_radiation_type synchrotron
_diffrn_radiation_wavelength 0.70000
_diffrn_reflns_av_R_equivalents 0.0573
_diffrn_reflns_av_sigmaI/netI 0.0971
_diffrn_reflns_limit_h_max 47
_diffrn_reflns_limit_h_min -26
_diffrn_reflns_limit_k_max 25
_diffrn_reflns_limit_k_min -31
_diffrn_reflns_limit_l_max 49
_diffrn_reflns_limit_l_min -51
_diffrn_reflns_number 68429
_diffrn_reflns_theta_full 24.25
_diffrn_reflns_theta_max 24.25
_diffrn_reflns_theta_min 1.46
_exptl_absorpt_coefficient_mu 0.431
_exptl_absorpt_correction_T_max 0.9582
_exptl_absorpt_correction_T_min 0.9188
_exptl_absorpt_correction_type empirical
_exptl_absorpt_process_details HKL2000-scalepack
_exptl_crystal_colour blue
_exptl_crystal_density_diffrn 0.872
_exptl_crystal_density_method 'not measured'
_exptl_crystal_description block
_exptl_crystal_F_000 12060
_exptl_crystal_size_max 0.20
_exptl_crystal_size_mid 0.20
_exptl_crystal_size_min 0.10
_refine_diff_density_max 1.340
_refine_diff_density_min -0.615
_refine_diff_density_rms 0.069
_refine_ls_extinction_method none
_refine_ls_goodness_of_fit_ref 0.927
_refine_ls_hydrogen_treatment mixed
_refine_ls_matrix_type full
_refine_ls_number_parameters 1477
_refine_ls_number_reflns 37213
_refine_ls_number_restraints 0
_refine_ls_restrained_S_all 0.927
_refine_ls_R_factor_all 0.1167
_refine_ls_R_factor_gt 0.0791
_refine_ls_shift/su_max 0.001
_refine_ls_shift/su_mean 0.000
_refine_ls_structure_factor_coef Fsqd
_refine_ls_weighting_details 'calc w=1/[\s^2^(Fo^2^)+(0.1189P)^2^+0.0000P] where P=(Fo^2^+2Fc^2^)/3'
_refine_ls_weighting_scheme calc
_refine_ls_wR_factor_gt 0.2012
_refine_ls_wR_factor_ref 0.2163
_reflns_number_gt 18435
_reflns_number_total 37213
_reflns_threshold_expression >2sigma(I)
_cod_data_source_file ic7013623-file001.cif
_cod_data_source_block structure2
_cod_depositor_comments
;
The following automatic conversions were performed:

'_symmetry_cell_setting' value 'Monoclinic' changed to 'monoclinic'
according to
/usr/data/users/saulius/automatic-downloads/retrospective/ACS/lib/dictionaries/cif_core.dic
dictionary named 'cif_core.dic' version 2.4.2 from 2011-04-26.

Automatic conversion script
Id: cif_fix_values 2281 2013-09-26 08:29:07Z andrius 
;
_cod_original_cell_volume 44694(15)
_cod_original_sg_symbol_H-M C2/c
_cod_database_code 4339375

loop_
_symmetry_equiv_pos_as_xyz
'x, y, z'
'-x, y, -z+1/2'
'x+1/2, y+1/2, z'
'-x+1/2, y+1/2, -z+1/2'
'-x, -y, -z'
'x, -y, z-1/2'
'-x+1/2, -y+1/2, -z'
'x+1/2, -y+1/2, z-1/2'

loop_
_atom_site_label
_atom_site_type_symbol
_atom_site_fract_x
_atom_site_fract_y
_atom_site_fract_z
_atom_site_U_iso_or_equiv
_atom_site_adp_type
_atom_site_occupancy
_atom_site_symmetry_multiplicity
_atom_site_calc_flag
_atom_site_refinement_flags
_atom_site_disorder_assembly
_atom_site_disorder_group
Cu1 Cu 0.687665(13) 0.671466(18) 0.172352(11) 0.06166(16) Uani 1 1 d . . .
Cu2 Cu 0.391396(12) 0.43586(2) 0.104244(12) 0.06144(16) Uani 1 1 d . . .
Cu3 Cu 0.599059(14) 0.93798(2) 0.408674(14) 0.07719(19) Uani 1 1 d . . .
O1A O 0.57334(7) 0.66539(12) 0.00489(6) 0.0693(8) Uani 1 1 d . . .
O2A O 0.43160(7) 0.54948(14) -0.02043(9) 0.0842(10) Uani 1 1 d . . .
O3A O 0.43072(8) 0.78577(13) -0.03233(8) 0.0853(9) Uani 1 1 d . . .
N1A N 0.65873(8) 0.64186(11) 0.12911(7) 0.0542(8) Uani 1 1 d . . .
N2A N 0.56069(7) 0.59378(13) 0.02502(7) 0.0580(8) Uani 1 1 d . . .
H2A H 0.5443 0.5742 0.0274 0.070 Uiso 1 1 calc R . .
N3A N 0.38571(8) 0.48030(14) 0.06557(8) 0.0620(9) Uani 1 1 d . . .
N4A N 0.39453(8) 0.60809(14) -0.01639(8) 0.0647(9) Uani 1 1 d . . .
H4A H 0.3906 0.6400 -0.0139 0.078 Uiso 1 1 calc R . .
N5A N 0.42474(9) 0.91189(15) 0.06032(10) 0.0682(9) Uani 1 1 d . . .
N6A N 0.48456(10) 0.80696(15) -0.00246(10) 0.0800(11) Uani 1 1 d . . .
H6A H 0.5060 0.7974 0.0087 0.096 Uiso 1 1 calc R . .
C1A C 0.67339(10) 0.61661(17) 0.11105(10) 0.0666(12) Uani 1 1 d . . .
H1A H 0.6980 0.6118 0.1191 0.080 Uiso 1 1 calc R . .
C2A C 0.65430(10) 0.5972(2) 0.08116(11) 0.0785(14) Uani 1 1 d . . .
H2A1 H 0.6660 0.5807 0.0686 0.094 Uiso 1 1 calc R . .
C3A C 0.61789(9) 0.60149(15) 0.06918(9) 0.0554(10) Uani 1 1 d . . .
C4A C 0.60331(10) 0.62762(18) 0.08801(10) 0.0716(13) Uani 1 1 d . . .
H4A1 H 0.5786 0.6320 0.0809 0.086 Uiso 1 1 calc R . .
C5A C 0.62397(11) 0.64789(19) 0.11729(10) 0.0751(13) Uani 1 1 d . . .
H5A H 0.6131 0.6669 0.1295 0.090 Uiso 1 1 calc R . .
C6A C 0.59689(10) 0.57804(17) 0.03708(10) 0.0686(12) Uani 1 1 d . . .
H6A1 H 0.6079 0.5868 0.0208 0.082 Uiso 1 1 calc R . .
H6A2 H 0.5978 0.5411 0.0395 0.082 Uiso 1 1 calc R . .
C7A C 0.55241(10) 0.63743(17) 0.01049(8) 0.0529(10) Uani 1 1 d . . .
C8A C 0.36523(10) 0.46439(16) 0.03623(10) 0.0599(10) Uani 1 1 d . . .
H8A H 0.3546 0.4323 0.0344 0.072 Uiso 1 1 calc R . .
C9A C 0.35893(10) 0.49293(17) 0.00853(10) 0.0645(11) Uani 1 1 d . . .
H9A H 0.3441 0.4806 -0.0119 0.077 Uiso 1 1 calc R . .
C10A C 0.37433(9) 0.53947(17) 0.01080(9) 0.0588(10) Uani 1 1 d . . .
C11A C 0.39523(11) 0.55581(19) 0.04165(10) 0.0749(13) Uani 1 1 d . . .
H11A H 0.4062 0.5877 0.0440 0.090 Uiso 1 1 calc R . .
C12A C 0.40009(11) 0.5271(2) 0.06823(11) 0.0756(13) Uani 1 1 d . . .
H12A H 0.4137 0.5396 0.0890 0.091 Uiso 1 1 calc R . .
C13A C 0.36697(10) 0.57094(18) -0.01932(10) 0.0696(12) Uani 1 1 d . . .
H13A H 0.3647 0.5487 -0.0380 0.084 Uiso 1 1 calc R . .
H13B H 0.3444 0.5885 -0.0237 0.084 Uiso 1 1 calc R . .
C14A C 0.42552(10) 0.5933(2) -0.01745(9) 0.0624(11) Uani 1 1 d . . .
C15A C 0.43316(16) 0.8640(2) 0.06009(14) 0.0976(17) Uani 1 1 d . . .
H15A H 0.4280 0.8414 0.0746 0.117 Uiso 1 1 calc R . .
C16A C 0.44926(19) 0.8460(2) 0.03915(15) 0.109(2) Uani 1 1 d . . .
H16A H 0.4545 0.8112 0.0393 0.130 Uiso 1 1 calc R . .
C17A C 0.45763(12) 0.87699(18) 0.01839(12) 0.0727(12) Uani 1 1 d . . .
C18A C 0.44516(17) 0.9253(2) 0.01701(15) 0.1023(18) Uani 1 1 d . . .
H18A H 0.4475 0.9479 0.0012 0.123 Uiso 1 1 calc R . .
C19A C 0.42940(16) 0.9407(2) 0.03838(15) 0.0969(17) Uani 1 1 d . . .
H19A H 0.4214 0.9744 0.0371 0.116 Uiso 1 1 calc R . .
C20A C 0.47511(15) 0.8613(2) -0.00498(14) 0.0936(16) Uani 1 1 d . . .
H20A H 0.4593 0.8685 -0.0273 0.112 Uiso 1 1 calc R . .
H20B H 0.4966 0.8815 -0.0010 0.112 Uiso 1 1 calc R . .
C21A C 0.46016(12) 0.77287(18) -0.01724(10) 0.0665(11) Uani 1 1 d . . .
C22A C 0.51410(9) 0.65276(16) 0.00022(8) 0.0496(9) Uani 1 1 d . . .
C23A C 0.48791(9) 0.61715(16) -0.00415(7) 0.0519(10) Uani 1 1 d . . .
H23A H 0.4935 0.5825 -0.0010 0.062 Uiso 1 1 calc R . .
C24A C 0.45260(9) 0.63375(18) -0.01353(9) 0.0588(11) Uani 1 1 d . . .
C25A C 0.44545(10) 0.68433(17) -0.01756(8) 0.0547(10) Uani 1 1 d . . .
H25A H 0.4218 0.6952 -0.0236 0.066 Uiso 1 1 calc R . .
C26A C 0.47138(10) 0.71947(17) -0.01310(8) 0.0568(10) Uani 1 1 d . . .
C27A C 0.50606(10) 0.70284(17) -0.00439(8) 0.0570(10) Uani 1 1 d . . .
H27A H 0.5243 0.7266 -0.0016 0.068 Uiso 1 1 calc R . .
O1B O 0.69569(10) 0.93447(14) 0.17864(11) 0.1064(13) Uani 1 1 d . . .
O3B O 0.68188(7) 0.97038(11) 0.28718(7) 0.0743(8) Uani 1 1 d . . .
N1B N 0.67562(8) 0.74164(12) 0.15416(8) 0.0565(8) Uani 1 1 d . . .
N2B N 0.64364(13) 0.92619(15) 0.13846(10) 0.0897(13) Uani 1 1 d . . .
H2B H 0.6213 0.9342 0.1312 0.108 Uiso 1 1 calc R . .
N3B N 0.43906(9) 0.98856(14) 0.10881(9) 0.0723(10) Uani 1 1 d . . .
N5B N 0.62425(8) 0.96669(14) 0.38042(9) 0.0687(10) Uani 1 1 d . . .
N6B N 0.65849(8) 1.04613(14) 0.28913(9) 0.0651(9) Uani 1 1 d . . .
H6B H 0.6450 1.0706 0.2782 0.078 Uiso 1 1 calc R . .
C1B C 0.68258(10) 0.75695(17) 0.12824(10) 0.0598(10) Uani 1 1 d . . .
H1B H 0.6917 0.7333 0.1170 0.072 Uiso 1 1 calc R . .
C2B C 0.67737(12) 0.80418(18) 0.11725(10) 0.0682(11) Uani 1 1 d . . .
H2B1 H 0.6835 0.8136 0.0990 0.082 Uiso 1 1 calc R . .
C3B C 0.66316(12) 0.83932(17) 0.13240(10) 0.0722(13) Uani 1 1 d . . .
C4B C 0.65466(11) 0.82337(16) 0.15899(10) 0.0639(11) Uani 1 1 d . . .
H4B1 H 0.6442 0.8458 0.1698 0.077 Uiso 1 1 calc R . .
C5B C 0.66160(11) 0.77541(17) 0.16919(10) 0.0652(11) Uani 1 1 d . . .
H5B H 0.6564 0.7650 0.1877 0.078 Uiso 1 1 calc R . .
C6B C 0.65745(19) 0.89264(18) 0.11965(13) 0.1030(19) Uani 1 1 d . . .
H6B1 H 0.6800 0.9062 0.1194 0.124 Uiso 1 1 calc R . .
H6B2 H 0.6410 0.8921 0.0970 0.124 Uiso 1 1 calc R . .
C7B C 0.66447(15) 0.94475(16) 0.16648(14) 0.0796(14) Uani 1 1 d . . .
O21B O 0.56176(10) 1.07137(15) 0.14043(12) 0.1076(15) Uani 0.50 1 d P A 1
N41B N 0.54948(10) 1.07176(14) 0.18748(13) 0.1095(16) Uani 0.50 1 d P A 1
H41B H 0.5544 1.0659 0.2083 0.131 Uiso 0.50 1 calc PR A 1
C81B C 0.47240(12) 0.97346(18) 0.12182(16) 0.106(2) Uani 0.50 1 d P A 1
H81B H 0.4797 0.9414 0.1171 0.127 Uiso 0.50 1 calc PR A 1
C91B C 0.4962(3) 1.0072(5) 0.1427(3) 0.079(4) Uani 0.50 1 d P A 1
H91B H 0.5181 0.9948 0.1566 0.095 Uiso 0.50 1 calc PR A 1
C101 C 0.4888(2) 1.0587(3) 0.1438(3) 0.060(2) Uani 0.50 1 d P A 1
C111 C 0.45745(13) 1.0727(2) 0.11854(19) 0.135(3) Uani 0.50 1 d P A 1
H111 H 0.4543 1.1056 0.1097 0.162 Uiso 0.50 1 calc PR A 1
C131 C 0.5143(2) 1.0978(3) 0.1627(3) 0.095(4) Uani 0.50 1 d P A 1
H13C H 0.5032 1.1186 0.1751 0.114 Uiso 0.50 1 calc PR A 1
H13D H 0.5207 1.1199 0.1475 0.114 Uiso 0.50 1 calc PR A 1
C141 C 0.56923(13) 1.06117(17) 0.16972(18) 0.0901(18) Uani 0.50 1 d P A 1
N42B N 0.56176(10) 1.07137(15) 0.14043(12) 0.1076(15) Uani 0.50 1 d P A 2
H42B H 0.5757 1.0658 0.1292 0.129 Uiso 0.50 1 calc PR A 2
O22B O 0.54948(10) 1.07176(14) 0.18748(13) 0.1095(16) Uani 0.50 1 d P A 2
C82B C 0.47240(12) 0.97346(18) 0.12182(16) 0.106(2) Uani 0.50 1 d P A 2
H82B H 0.4772 0.9403 0.1301 0.127 Uiso 0.50 1 calc PR A 2
C92B C 0.5015(3) 1.0064(4) 0.1236(3) 0.077(3) Uani 0.50 1 d P A 2
H92B H 0.5242 0.9935 0.1267 0.092 Uiso 0.50 1 calc PR A 2
C102 C 0.4947(3) 1.0574(4) 0.1206(3) 0.083(3) Uani 0.50 1 d P A 2
C112 C 0.45745(13) 1.0727(2) 0.11854(19) 0.135(3) Uani 0.50 1 d P A 2
H112 H 0.4524 1.1052 0.1246 0.162 Uiso 0.50 1 calc PR A 2
C132 C 0.5237(2) 1.0959(4) 0.1258(3) 0.095(4) Uani 0.50 1 d P A 2
H13E H 0.5212 1.1222 0.1408 0.113 Uiso 0.50 1 calc PR A 2
H13F H 0.5212 1.1121 0.1048 0.113 Uiso 0.50 1 calc PR A 2
C142 C 0.56923(13) 1.06117(17) 0.16972(18) 0.0901(18) Uani 0.50 1 d P A 2
C12B C 0.43262(11) 1.03784(18) 0.10776(12) 0.0775(13) Uani 1 1 d . A .
H12B H 0.4090 1.0486 0.0988 0.093 Uiso 1 1 calc R B 1
C15B C 0.61116(11) 0.96656(19) 0.34748(12) 0.0800(14) Uani 1 1 d . . .
H15B H 0.5906 0.9476 0.3371 0.096 Uiso 1 1 calc R . .
C16B C 0.62575(11) 0.99178(18) 0.32859(11) 0.0736(13) Uani 1 1 d . . .
H16B H 0.6150 0.9910 0.3057 0.088 Uiso 1 1 calc R . .
C17B C 0.65620(10) 1.01853(15) 0.34247(10) 0.0614(11) Uani 1 1 d . . .
C18B C 0.67155(11) 1.01606(16) 0.37541(11) 0.0644(11) Uani 1 1 d . . .
H18B H 0.6932 1.0325 0.3858 0.077 Uiso 1 1 calc R . .
C19B C 0.65573(11) 0.98977(17) 0.39372(11) 0.0740(13) Uani 1 1 d . . .
H19B H 0.6673 0.9877 0.4165 0.089 Uiso 1 1 calc R . .
C20B C 0.67415(12) 1.04983(18) 0.32389(11) 0.0722(12) Uani 1 1 d . . .
H20C H 0.6738 1.0854 0.3303 0.087 Uiso 1 1 calc R . .
H20D H 0.6989 1.0393 0.3303 0.087 Uiso 1 1 calc R . .
C21B C 0.66406(10) 1.00601(17) 0.27307(12) 0.0634(11) Uani 1 1 d . A .
C22B C 0.64789(11) 0.97690(16) 0.18538(12) 0.0687(12) Uani 1 1 d . . .
C23B C 0.61710(11) 1.00538(16) 0.16971(12) 0.0728(13) Uani 1 1 d . A .
H23B H 0.6071 1.0051 0.1467 0.087 Uiso 1 1 calc R . .
C24B C 0.60203(10) 1.03254(14) 0.18695(11) 0.0647(12) Uani 1 1 d . . .
C25B C 0.61623(9) 1.03397(14) 0.22088(11) 0.0605(11) Uani 1 1 d . A .
H25B H 0.6053 1.0530 0.2331 0.073 Uiso 1 1 calc R . .
C26B C 0.64727(9) 1.00636(15) 0.23659(10) 0.0590(11) Uani 1 1 d . . .
C27B C 0.66160(10) 0.97871(15) 0.21834(11) 0.0588(11) Uani 1 1 d . A .
H27B H 0.6821 0.9598 0.2291 0.071 Uiso 1 1 calc R . .
O1C O 0.80496(8) 0.68421(11) 0.33458(7) 0.0669(7) Uani 1 1 d . . .
O2C O 0.75782(10) 0.80611(13) 0.43689(8) 0.0891(10) Uani 1 1 d . . .
O3C O 0.77607(8) 0.57132(10) 0.44848(8) 0.0704(8) Uani 1 1 d . . .
N1C N 0.71911(8) 0.70157(12) 0.21448(7) 0.0532(8) Uani 1 1 d . . .
N2C N 0.77788(8) 0.75858(12) 0.33186(7) 0.0555(8) Uani 1 1 d . . .
H2C H 0.7663 0.7788 0.3404 0.067 Uiso 1 1 calc R . .
N3C N 0.63884(9) 0.89132(15) 0.42940(9) 0.0682(9) Uani 1 1 d . . .
N4C N 0.72769(9) 0.74875(13) 0.45332(8) 0.0630(9) Uani 1 1 d . . .
H4C H 0.7189 0.7182 0.4510 0.076 Uiso 1 1 calc R . .
N5C N 0.65851(8) 0.45420(13) 0.39916(8) 0.0599(9) Uani 1 1 d . . .
N6C N 0.76625(8) 0.54771(12) 0.39676(8) 0.0584(8) Uani 1 1 d . . .
H6C H 0.7646 0.5569 0.3770 0.070 Uiso 1 1 calc R . .
C1C C 0.74666(10) 0.73078(14) 0.21544(9) 0.0534(10) Uani 1 1 d . . .
H1C H 0.7514 0.7361 0.1959 0.064 Uiso 1 1 calc R . .
C2C C 0.76797(10) 0.75307(15) 0.24330(9) 0.0545(10) Uani 1 1 d . . .
H2C1 H 0.7873 0.7728 0.2429 0.065 Uiso 1 1 calc R . .
C3C C 0.76151(9) 0.74701(13) 0.27212(9) 0.0495(9) Uani 1 1 d . . .
C4C C 0.73392(10) 0.71693(15) 0.27125(9) 0.0545(10) Uani 1 1 d . . .
H4C1 H 0.7286 0.7112 0.2904 0.065 Uiso 1 1 calc R . .
C5C C 0.71352(10) 0.69456(15) 0.24184(9) 0.0565(10) Uani 1 1 d . . .
H5C H 0.6948 0.6733 0.2418 0.068 Uiso 1 1 calc R . .
C6C C 0.78519(10) 0.77327(15) 0.30267(9) 0.0567(10) Uani 1 1 d . . .
H6C1 H 0.8099 0.7653 0.3057 0.068 Uiso 1 1 calc R . .
H6C2 H 0.7821 0.8100 0.2997 0.068 Uiso 1 1 calc R . .
C7C C 0.78913(10) 0.71379(16) 0.34533(9) 0.0537(10) Uani 1 1 d . . .
C8C C 0.65973(12) 0.89618(17) 0.45988(11) 0.0730(12) Uani 1 1 d . . .
H8C H 0.6560 0.9236 0.4721 0.088 Uiso 1 1 calc R . .
C9C C 0.68632(12) 0.86386(17) 0.47461(10) 0.0719(12) Uani 1 1 d . . .
H9C H 0.7016 0.8699 0.4961 0.086 Uiso 1 1 calc R . .
C10C C 0.69075(11) 0.82250(15) 0.45796(9) 0.0601(11) Uani 1 1 d . . .
C11C C 0.66932(11) 0.81689(18) 0.42593(10) 0.0709(12) Uani 1 1 d . . .
H11C H 0.6721 0.7889 0.4137 0.085 Uiso 1 1 calc R . .
C12C C 0.64417(11) 0.8518(2) 0.41220(11) 0.0777(14) Uani 1 1 d . . .
H12C H 0.6300 0.8484 0.3900 0.093 Uiso 1 1 calc R . .
C13C C 0.71901(11) 0.78512(17) 0.47501(9) 0.0668(11) Uani 1 1 d . . .
H13E H 0.7405 0.8038 0.4873 0.080 Uiso 1 1 calc R . .
H13F H 0.7115 0.7662 0.4909 0.080 Uiso 1 1 calc R . .
C14C C 0.74855(12) 0.76241(19) 0.43766(9) 0.0641(11) Uani 1 1 d . . .
C15C C 0.66405(10) 0.49093(17) 0.38003(12) 0.0689(12) Uani 1 1 d . . .
H15C H 0.6445 0.5076 0.3652 0.083 Uiso 1 1 calc R . .
C16C C 0.69700(11) 0.50451(16) 0.38157(12) 0.0712(12) Uani 1 1 d . . .
H16C H 0.6999 0.5305 0.3679 0.085 Uiso 1 1 calc R . .
C17C C 0.72603(10) 0.48086(15) 0.40268(10) 0.0578(10) Uani 1 1 d . . .
C18C C 0.72030(10) 0.44394(16) 0.42172(11) 0.0667(12) Uani 1 1 d . . .
H18C H 0.7395 0.4268 0.4368 0.080 Uiso 1 1 calc R . .
C19C C 0.68621(11) 0.43137(17) 0.41898(11) 0.0686(12) Uani 1 1 d . . .
H19C H 0.6828 0.4049 0.4321 0.082 Uiso 1 1 calc R . .
C20C C 0.76293(10) 0.49489(16) 0.40409(13) 0.0719(12) Uani 1 1 d . . .
H20E H 0.7796 0.4874 0.4260 0.086 Uiso 1 1 calc R . .
H20F H 0.7694 0.4739 0.3884 0.086 Uiso 1 1 calc R . .
C21C C 0.77175(9) 0.58202(15) 0.42015(10) 0.0523(10) Uani 1 1 d . . .
C22C C 0.77891(9) 0.70092(15) 0.37458(9) 0.0523(10) Uani 1 1 d . . .
C23C C 0.76867(10) 0.73591(15) 0.39259(9) 0.0561(10) Uani 1 1 d . . .
H23C H 0.7679 0.7703 0.3867 0.067 Uiso 1 1 calc R . .
C24C C 0.75947(10) 0.72227(15) 0.41897(9) 0.0563(10) Uani 1 1 d . . .
C25C C 0.76085(10) 0.67133(16) 0.42761(9) 0.0585(10) Uani 1 1 d . . .
H25C H 0.7548 0.6612 0.4457 0.070 Uiso 1 1 calc R . .
C26C C 0.77127(9) 0.63569(14) 0.40926(9) 0.0534(10) Uani 1 1 d . . .
C27C C 0.78041(9) 0.64992(15) 0.38326(9) 0.0503(9) Uani 1 1 d . . .
H27C H 0.7877 0.6255 0.3711 0.060 Uiso 1 1 calc R . .
O1D O 0.69068(7) 0.40810(11) 0.17993(8) 0.0716(8) Uani 1 1 d . . .
O2D O 0.66114(7) 0.29077(10) 0.28949(7) 0.0685(8) Uani 1 1 d . . .
O3D O 0.54783(8) 0.28644(14) 0.14919(7) 0.0867(10) Uani 1 1 d . . .
N1D N 0.70154(8) 0.60215(12) 0.19027(7) 0.0564(8) Uani 1 1 d . . .
N2D N 0.70625(8) 0.42304(12) 0.23275(8) 0.0653(9) Uani 1 1 d . . .
H2D H 0.7028 0.4172 0.2512 0.078 Uiso 1 1 calc R . .
N3D N 0.60825(8) 0.38000(13) 0.36511(8) 0.0596(9) Uani 1 1 d . . .
N4D N 0.60367(9) 0.27095(13) 0.27065(9) 0.0664(9) Uani 1 1 d . . .
H4D H 0.5842 0.2681 0.2539 0.080 Uiso 1 1 calc R . .
N5D N 0.43640(8) 0.40678(14) 0.10105(8) 0.0602(9) Uani 1 1 d . . .
N6D N 0.56313(8) 0.34962(15) 0.12436(8) 0.0673(9) Uani 1 1 d . . .
H6D H 0.5783 0.3735 0.1251 0.081 Uiso 1 1 calc R . .
C1D C 0.73489(11) 0.58504(19) 0.19643(12) 0.0793(14) Uani 1 1 d . . .
H1D H 0.7516 0.6058 0.1919 0.095 Uiso 1 1 calc R . .
C2D C 0.74447(12) 0.53750(19) 0.20926(12) 0.0805(14) Uani 1 1 d . . .
H2D1 H 0.7676 0.5262 0.2125 0.097 Uiso 1 1 calc R . .
C3D C 0.72262(9) 0.50668(14) 0.21727(9) 0.0511(9) Uani 1 1 d . . .
C4D C 0.68910(10) 0.52532(16) 0.21145(11) 0.0640(11) Uani 1 1 d . . .
H4D1 H 0.6723 0.5055 0.2165 0.077 Uiso 1 1 calc R . .
C5D C 0.68035(11) 0.57140(17) 0.19862(11) 0.0667(11) Uani 1 1 d . . .
H5D H 0.6572 0.5828 0.1953 0.080 Uiso 1 1 calc R . .
C6D C 0.73452(10) 0.45687(15) 0.23217(11) 0.0689(12) Uani 1 1 d . . .
H6D1 H 0.7481 0.4404 0.2201 0.083 Uiso 1 1 calc R . .
H6D2 H 0.7505 0.4620 0.2547 0.083 Uiso 1 1 calc R . .
C7D C 0.68576(11) 0.40107(16) 0.20546(13) 0.0651(11) Uani 1 1 d . . .
C8D C 0.62184(13) 0.33618(18) 0.37651(11) 0.0721(12) Uani 1 1 d . . .
H8D H 0.6326 0.3330 0.3993 0.087 Uiso 1 1 calc R . .
C9D C 0.62156(12) 0.29440(18) 0.35766(11) 0.0729(12) Uani 1 1 d . . .
H9D H 0.6317 0.2637 0.3674 0.087 Uiso 1 1 calc R . .
C10D C 0.60631(10) 0.29849(16) 0.32475(12) 0.0643(11) Uani 1 1 d . . .
C11D C 0.59173(12) 0.34550(19) 0.31205(11) 0.0769(13) Uani 1 1 d . . .
H11D H 0.5811 0.3500 0.2893 0.092 Uiso 1 1 calc R . .
C12D C 0.59307(11) 0.38451(17) 0.33288(11) 0.0685(11) Uani 1 1 d . . .
H12D H 0.5829 0.4157 0.3242 0.082 Uiso 1 1 calc R . .
C13D C 0.60503(12) 0.25450(16) 0.30255(11) 0.0675(11) Uani 1 1 d . . .
H13G H 0.6260 0.2333 0.3123 0.081 Uiso 1 1 calc R . .
H13H H 0.5841 0.2338 0.3004 0.081 Uiso 1 1 calc R . .
C14D C 0.63269(11) 0.29074(15) 0.26700(10) 0.0613(11) Uani 1 1 d . . .
C15D C 0.46740(11) 0.4149(2) 0.12394(11) 0.0853(15) Uani 1 1 d . . .
H15D H 0.4683 0.4366 0.1414 0.102 Uiso 1 1 calc R . .
C16D C 0.49779(11) 0.3938(2) 0.12374(12) 0.0963(18) Uani 1 1 d . . .
H16D H 0.5189 0.3993 0.1414 0.116 Uiso 1 1 calc R . .
C17D C 0.49785(10) 0.36430(18) 0.09778(9) 0.0653(12) Uani 1 1 d . . .
C18D C 0.46608(10) 0.35620(18) 0.07394(9) 0.0679(12) Uani 1 1 d . . .
H18D H 0.4645 0.3364 0.0555 0.082 Uiso 1 1 calc R . .
C19D C 0.43620(10) 0.37740(18) 0.07712(10) 0.0645(12) Uani 1 1 d . . .
H19D H 0.4143 0.3701 0.0609 0.077 Uiso 1 1 calc R . .
C20D C 0.53147(10) 0.3426(2) 0.09452(10) 0.0760(13) Uani 1 1 d . . .
H20G H 0.5281 0.3063 0.0897 0.091 Uiso 1 1 calc R . .
H20H H 0.5357 0.3589 0.0759 0.091 Uiso 1 1 calc R . .
C21D C 0.56794(10) 0.32051(19) 0.14899(11) 0.0651(11) Uani 1 1 d . . .
C22D C 0.65636(8) 0.36813(14) 0.20705(11) 0.0570(11) Uani 1 1 d . . .
C23D C 0.65663(10) 0.34546(14) 0.23462(10) 0.0552(10) Uani 1 1 d . . .
H23D H 0.6759 0.3514 0.2539 0.066 Uiso 1 1 calc R . .
C24D C 0.62982(9) 0.31347(14) 0.23633(10) 0.0568(11) Uani 1 1 d . . .
C25D C 0.60153(10) 0.30647(15) 0.20713(10) 0.0592(10) Uani 1 1 d . . .
H25D H 0.5829 0.2848 0.2070 0.071 Uiso 1 1 calc R . .
C26D C 0.60026(9) 0.32967(15) 0.17955(11) 0.0591(11) Uani 1 1 d . . .
C27D C 0.62787(10) 0.36047(15) 0.17800(10) 0.0600(10) Uani 1 1 d . . .
H27D H 0.6273 0.3755 0.1582 0.072 Uiso 1 1 calc R . .
S1M S 0.60503(6) 0.67227(8) 0.19777(7) 0.1442(8) Uani 1 1 d . . .
O1M O 0.63842(7) 0.67303(11) 0.19121(6) 0.0647(7) Uani 1 1 d . . .
C1M C 0.5846(2) 0.7324(4) 0.1884(3) 0.199(4) Uani 1 1 d . . .
C2M C 0.6119(3) 0.6657(7) 0.2343(3) 0.287(9) Uani 1 1 d . . .
O2M O 0.41885(7) 0.49171(12) 0.14202(7) 0.0730(8) Uani 1 1 d . . .
C3M C 0.43748(17) 0.5331(3) 0.16160(16) 0.055(2) Uani 0.50 1 d P C 1
H3M1 H 0.4467 0.5229 0.1847 0.066 Uiso 0.50 1 calc PR C 1
H3M2 H 0.4213 0.5617 0.1595 0.066 Uiso 0.50 1 calc PR C 1
C4M C 0.47397(17) 0.5521(2) 0.14811(15) 0.144(2) Uani 0.50 1 d P C 1
S2M2 S 0.48482(8) 0.59286(13) 0.17112(8) 0.1049(10) Uani 0.50 1 d P D 2
O2M2 O 0.47397(17) 0.5521(2) 0.14811(15) 0.144(2) Uani 0.50 1 d P D 2
C3M2 C 0.4880(9) 0.5616(8) 0.2092(4) 0.256(15) Uani 0.50 1 d P D 2
C4M2 C 0.4503(7) 0.6163(8) 0.1694(5) 0.195(8) Uani 0.50 1 d P D 2
S3M S 0.54487(5) 0.85127(8) 0.33992(4) 0.1278(6) Uani 1 1 d . . .
O3M O 0.56858(7) 0.87631(11) 0.36823(7) 0.0783(9) Uani 1 1 d . . .
C5M C 0.5295(3) 0.7947(3) 0.3506(2) 0.179(4) Uani 1 1 d . . .
C6M C 0.5764(3) 0.8222(4) 0.3211(2) 0.189(4) Uani 1 1 d . . .

loop_
_atom_site_aniso_label
_atom_site_aniso_U_11
_atom_site_aniso_U_22
_atom_site_aniso_U_33
_atom_site_aniso_U_23
_atom_site_aniso_U_13
_atom_site_aniso_U_12
Cu1 0.0647(3) 0.0509(3) 0.0516(3) -0.0026(2) -0.0029(2) 0.0051(2)
Cu2 0.0472(3) 0.0731(4) 0.0636(3) 0.0134(3) 0.0183(2) 0.0118(2)
Cu3 0.0584(3) 0.0773(4) 0.0904(4) 0.0337(3) 0.0184(3) 0.0118(3)
O1A 0.0436(15) 0.092(2) 0.0641(17) -0.0021(15) 0.0077(13) -0.0055(16)
O2A 0.0536(17) 0.070(2) 0.120(3) -0.0091(19) 0.0172(17) -0.0063(16)
O3A 0.067(2) 0.085(2) 0.094(2) 0.0144(18) 0.0163(17) 0.0133(17)
N1A 0.0500(18) 0.0457(19) 0.0541(18) -0.0051(15) 0.0013(15) 0.0095(15)
N2A 0.0404(17) 0.063(2) 0.0606(19) -0.0139(17) 0.0040(14) -0.0001(15)
N3A 0.0428(17) 0.076(3) 0.059(2) 0.0086(17) 0.0066(15) 0.0084(17)
N4A 0.050(2) 0.076(2) 0.065(2) 0.0163(18) 0.0156(16) 0.0015(18)
N5A 0.064(2) 0.057(2) 0.086(3) -0.017(2) 0.0297(19) -0.0097(18)
N6A 0.070(2) 0.073(3) 0.103(3) -0.001(2) 0.036(2) 0.001(2)
C1A 0.040(2) 0.078(3) 0.073(3) -0.021(2) 0.009(2) 0.000(2)
C2A 0.042(2) 0.111(4) 0.075(3) -0.031(3) 0.010(2) 0.005(2)
C3A 0.048(2) 0.049(2) 0.060(2) -0.0023(19) 0.0068(18) 0.0086(18)
C4A 0.045(2) 0.097(4) 0.060(2) -0.014(2) 0.0014(19) 0.013(2)
C5A 0.059(3) 0.093(3) 0.060(3) -0.015(2) 0.004(2) 0.019(2)
C6A 0.055(2) 0.060(3) 0.073(3) -0.020(2) -0.001(2) 0.005(2)
C7A 0.047(2) 0.068(3) 0.038(2) -0.0151(19) 0.0077(17) -0.012(2)
C8A 0.063(2) 0.051(2) 0.068(3) 0.004(2) 0.026(2) 0.019(2)
C9A 0.054(2) 0.070(3) 0.061(2) 0.007(2) 0.0087(19) 0.013(2)
C10A 0.0382(19) 0.075(3) 0.059(2) 0.008(2) 0.0104(18) 0.003(2)
C11A 0.066(3) 0.088(3) 0.062(3) 0.008(2) 0.010(2) -0.024(2)
C12A 0.059(3) 0.091(4) 0.065(3) 0.010(3) 0.006(2) -0.018(3)
C13A 0.043(2) 0.091(3) 0.070(3) 0.009(2) 0.0116(19) -0.011(2)
C14A 0.049(2) 0.075(3) 0.056(2) 0.007(2) 0.0082(18) -0.002(2)
C15A 0.133(5) 0.067(4) 0.108(4) 0.007(3) 0.061(4) 0.013(3)
C16A 0.165(6) 0.062(4) 0.105(4) -0.001(3) 0.054(4) 0.030(4)
C17A 0.076(3) 0.057(3) 0.090(3) -0.008(3) 0.035(3) -0.003(2)
C18A 0.142(5) 0.065(4) 0.114(4) 0.016(3) 0.062(4) 0.016(3)
C19A 0.118(4) 0.081(4) 0.104(4) 0.003(3) 0.054(4) 0.025(3)
C20A 0.094(4) 0.070(4) 0.116(4) -0.006(3) 0.036(3) 0.000(3)
C21A 0.065(3) 0.072(3) 0.065(3) 0.005(2) 0.026(2) 0.003(3)
C22A 0.044(2) 0.065(3) 0.0331(18) -0.0081(17) 0.0047(15) -0.0022(19)
C23A 0.048(2) 0.070(3) 0.0323(18) -0.0062(17) 0.0063(15) 0.004(2)
C24A 0.043(2) 0.088(3) 0.045(2) 0.005(2) 0.0139(16) 0.002(2)
C25A 0.049(2) 0.073(3) 0.042(2) 0.0059(19) 0.0155(17) 0.006(2)
C26A 0.055(2) 0.075(3) 0.0386(19) -0.0007(19) 0.0150(17) -0.008(2)
C27A 0.056(2) 0.074(3) 0.0384(19) -0.0120(19) 0.0135(17) -0.008(2)
O1B 0.068(2) 0.088(3) 0.160(4) -0.039(2) 0.035(2) 0.0017(19)
O3B 0.0450(15) 0.0614(19) 0.095(2) 0.0084(16) -0.0034(14) 0.0025(14)
N1B 0.0544(18) 0.050(2) 0.0512(19) -0.0033(16) -0.0003(15) 0.0092(16)
N2B 0.121(3) 0.057(3) 0.081(3) 0.002(2) 0.021(3) 0.022(2)
N3B 0.055(2) 0.059(2) 0.092(3) -0.0131(19) 0.0110(18) 0.0027(17)
N5B 0.0514(19) 0.073(2) 0.071(2) 0.0206(19) 0.0078(17) 0.0013(17)
N6B 0.0484(18) 0.062(2) 0.079(2) 0.0043(19) 0.0141(17) -0.0135(17)
C1B 0.059(2) 0.065(3) 0.050(2) 0.003(2) 0.0120(19) 0.012(2)
C2B 0.085(3) 0.066(3) 0.058(2) 0.000(2) 0.029(2) 0.002(2)
C3B 0.087(3) 0.060(3) 0.058(3) 0.009(2) 0.010(2) 0.005(2)
C4B 0.074(3) 0.058(3) 0.061(3) -0.007(2) 0.024(2) 0.011(2)
C5B 0.082(3) 0.057(3) 0.049(2) 0.010(2) 0.013(2) 0.004(2)
C6B 0.174(6) 0.052(3) 0.090(4) 0.011(3) 0.055(4) 0.018(3)
C7B 0.092(4) 0.037(3) 0.114(4) 0.006(3) 0.043(3) 0.002(3)
O21B 0.085(3) 0.074(3) 0.120(3) 0.023(2) -0.021(2) -0.001(2)
N41B 0.055(2) 0.066(3) 0.172(4) -0.043(3) -0.008(3) 0.0065(18)
C81B 0.060(3) 0.053(3) 0.163(5) -0.010(3) -0.017(3) 0.007(2)
C91B 0.037(5) 0.091(9) 0.101(9) -0.021(8) 0.012(6) -0.016(5)
C101 0.044(4) 0.029(5) 0.097(7) -0.002(5) 0.010(5) 0.015(3)
C111 0.056(3) 0.058(3) 0.227(7) -0.015(4) -0.034(4) 0.003(2)
C131 0.043(5) 0.047(5) 0.157(10) -0.003(6) -0.017(6) 0.007(4)
C141 0.056(3) 0.042(3) 0.131(5) -0.010(3) -0.021(3) -0.008(2)
N42B 0.085(3) 0.074(3) 0.120(3) 0.023(2) -0.021(2) -0.001(2)
O22B 0.055(2) 0.066(3) 0.172(4) -0.043(3) -0.008(3) 0.0065(18)
C82B 0.060(3) 0.053(3) 0.163(5) -0.010(3) -0.017(3) 0.007(2)
C92B 0.045(6) 0.054(7) 0.114(10) -0.016(7) 0.004(6) 0.013(5)
C102 0.064(6) 0.065(7) 0.097(8) -0.015(6) -0.001(6) 0.022(5)
C112 0.056(3) 0.058(3) 0.227(7) -0.015(4) -0.034(4) 0.003(2)
C132 0.043(5) 0.060(6) 0.148(10) -0.008(6) -0.009(5) 0.014(4)
C142 0.056(3) 0.042(3) 0.131(5) -0.010(3) -0.021(3) -0.008(2)
C12B 0.051(2) 0.064(3) 0.099(3) -0.009(3) 0.001(2) 0.010(2)
C15B 0.057(3) 0.079(3) 0.085(3) 0.012(3) -0.001(2) -0.013(2)
C16B 0.057(2) 0.083(3) 0.069(3) 0.020(2) 0.007(2) -0.024(2)
C17B 0.049(2) 0.052(2) 0.075(3) 0.000(2) 0.011(2) 0.0054(19)
C18B 0.050(2) 0.058(3) 0.080(3) 0.002(2) 0.017(2) -0.007(2)
C19B 0.063(3) 0.063(3) 0.074(3) 0.000(2) -0.005(2) -0.001(2)
C20B 0.066(3) 0.065(3) 0.085(3) 0.000(2) 0.024(2) -0.017(2)
C21B 0.041(2) 0.051(3) 0.096(3) -0.004(2) 0.021(2) -0.009(2)
C22B 0.055(2) 0.050(3) 0.091(3) 0.003(2) 0.011(2) -0.002(2)
C23B 0.065(3) 0.041(2) 0.088(3) -0.002(2) -0.005(2) -0.001(2)
C24B 0.046(2) 0.031(2) 0.093(3) -0.006(2) -0.007(2) -0.0049(18)
C25B 0.042(2) 0.038(2) 0.094(3) -0.010(2) 0.014(2) -0.0051(17)
C26B 0.0363(19) 0.047(2) 0.083(3) 0.005(2) 0.007(2) -0.0061(18)
C27B 0.041(2) 0.043(2) 0.086(3) 0.000(2) 0.013(2) -0.0009(18)
O1C 0.0740(18) 0.0634(19) 0.0676(18) -0.0060(14) 0.0298(15) 0.0038(15)
O2C 0.132(3) 0.058(2) 0.082(2) -0.0151(17) 0.043(2) -0.012(2)
O3C 0.084(2) 0.0487(17) 0.074(2) 0.0037(14) 0.0225(16) -0.0068(14)
N1C 0.0554(19) 0.0478(19) 0.0503(19) 0.0022(15) 0.0102(15) 0.0015(16)
N2C 0.0598(19) 0.051(2) 0.0497(18) -0.0049(15) 0.0117(15) -0.0047(16)
N3C 0.064(2) 0.068(3) 0.066(2) 0.0176(19) 0.0134(18) 0.0076(18)
N4C 0.072(2) 0.057(2) 0.0502(19) -0.0023(16) 0.0093(17) 0.0107(18)
N5C 0.0455(18) 0.060(2) 0.069(2) -0.0048(18) 0.0135(16) 0.0001(16)
N6C 0.0561(19) 0.043(2) 0.076(2) -0.0035(17) 0.0227(16) -0.0118(15)
C1C 0.065(2) 0.047(2) 0.047(2) 0.0049(17) 0.0170(19) -0.002(2)
C2C 0.055(2) 0.050(2) 0.063(3) 0.0030(19) 0.0257(19) -0.0090(19)
C3C 0.052(2) 0.040(2) 0.052(2) 0.0016(17) 0.0119(17) -0.0003(18)
C4C 0.056(2) 0.063(3) 0.046(2) 0.0037(18) 0.0193(17) -0.018(2)
C5C 0.060(2) 0.051(2) 0.052(2) 0.0037(18) 0.0109(19) -0.0139(19)
C6C 0.063(2) 0.053(2) 0.054(2) -0.0039(18) 0.0197(19) -0.0155(19)
C7C 0.058(2) 0.048(3) 0.046(2) -0.0030(19) 0.0064(18) -0.013(2)
C8C 0.077(3) 0.056(3) 0.076(3) 0.003(2) 0.014(2) 0.003(2)
C9C 0.083(3) 0.060(3) 0.059(2) -0.006(2) 0.006(2) 0.014(2)
C10C 0.065(2) 0.057(3) 0.050(2) 0.0077(19) 0.0096(19) 0.008(2)
C11C 0.063(3) 0.079(3) 0.061(3) -0.007(2) 0.007(2) 0.012(2)
C12C 0.061(3) 0.104(4) 0.056(3) 0.013(3) 0.003(2) 0.014(3)
C13C 0.067(3) 0.068(3) 0.053(2) 0.004(2) 0.005(2) 0.009(2)
C14C 0.080(3) 0.065(3) 0.043(2) -0.001(2) 0.014(2) 0.007(2)
C15C 0.045(2) 0.057(3) 0.101(3) 0.001(3) 0.019(2) -0.003(2)
C16C 0.055(3) 0.045(2) 0.111(4) 0.005(2) 0.026(2) -0.002(2)
C17C 0.046(2) 0.045(2) 0.085(3) -0.008(2) 0.026(2) -0.0057(18)
C18C 0.043(2) 0.058(3) 0.086(3) 0.007(2) 0.004(2) -0.0009(19)
C19C 0.065(3) 0.070(3) 0.071(3) 0.007(2) 0.023(2) -0.013(2)
C20C 0.048(2) 0.057(3) 0.111(4) -0.002(2) 0.030(2) -0.004(2)
C21C 0.0398(19) 0.048(2) 0.061(3) 0.001(2) 0.0072(17) -0.0014(17)
C22C 0.045(2) 0.050(2) 0.051(2) -0.0073(19) 0.0004(16) -0.0097(18)
C23C 0.063(2) 0.048(2) 0.050(2) 0.0028(19) 0.0103(19) -0.0074(19)
C24C 0.065(2) 0.044(2) 0.051(2) -0.0013(18) 0.0090(19) -0.0001(19)
C25C 0.056(2) 0.063(3) 0.051(2) -0.001(2) 0.0111(18) -0.007(2)
C26C 0.044(2) 0.046(2) 0.057(2) 0.0013(19) -0.0009(17) -0.0080(17)
C27C 0.0405(19) 0.051(2) 0.051(2) -0.0052(18) 0.0058(16) -0.0046(17)
O1D 0.0504(16) 0.064(2) 0.095(2) -0.0010(17) 0.0167(16) -0.0001(14)
O2D 0.0559(16) 0.0489(17) 0.088(2) 0.0024(14) 0.0086(15) -0.0054(13)
O3D 0.0641(19) 0.098(3) 0.080(2) -0.0048(18) 0.0012(16) -0.0241(19)
N1D 0.0542(19) 0.051(2) 0.0539(18) -0.0016(15) 0.0051(15) 0.0010(17)
N2D 0.0442(17) 0.057(2) 0.073(2) 0.0051(17) -0.0083(16) -0.0066(16)
N3D 0.0479(18) 0.063(2) 0.072(2) -0.0120(18) 0.0262(17) -0.0108(17)
N4D 0.053(2) 0.057(2) 0.082(2) -0.0108(18) 0.0131(17) -0.0128(17)
N5D 0.0470(18) 0.087(3) 0.0449(18) 0.0085(18) 0.0131(15) 0.0090(17)
N6D 0.0478(18) 0.091(3) 0.058(2) -0.003(2) 0.0113(16) -0.0001(18)
C1D 0.056(3) 0.084(3) 0.102(4) 0.024(3) 0.032(2) 0.011(2)
C2D 0.058(3) 0.070(3) 0.110(4) 0.023(3) 0.023(3) 0.020(2)
C3D 0.049(2) 0.044(2) 0.052(2) 0.0000(17) 0.0066(17) -0.0065(19)
C4D 0.044(2) 0.054(3) 0.092(3) 0.000(2) 0.020(2) -0.0008(19)
C5D 0.049(2) 0.056(3) 0.089(3) -0.008(2) 0.016(2) 0.002(2)
C6D 0.049(2) 0.053(3) 0.088(3) 0.006(2) 0.002(2) 0.003(2)
C7D 0.063(3) 0.052(3) 0.084(3) 0.018(2) 0.029(3) 0.013(2)
C8D 0.092(3) 0.062(3) 0.071(3) 0.004(2) 0.039(3) 0.000(3)
C9D 0.089(3) 0.060(3) 0.067(3) 0.010(2) 0.023(2) 0.001(2)
C10D 0.044(2) 0.056(3) 0.099(3) -0.014(2) 0.032(2) -0.015(2)
C11D 0.076(3) 0.077(3) 0.066(3) -0.011(2) 0.008(2) -0.003(3)
C12D 0.073(3) 0.062(3) 0.065(3) -0.003(2) 0.017(2) 0.007(2)
C13D 0.071(3) 0.056(3) 0.079(3) -0.011(2) 0.031(2) -0.017(2)
C14D 0.063(3) 0.042(2) 0.072(3) -0.007(2) 0.014(2) -0.006(2)
C15D 0.055(3) 0.118(4) 0.074(3) -0.020(3) 0.011(2) 0.023(3)
C16D 0.049(3) 0.151(5) 0.073(3) -0.039(3) 0.000(2) 0.028(3)
C17D 0.047(2) 0.099(3) 0.049(2) 0.008(2) 0.0143(18) 0.014(2)
C18D 0.055(2) 0.095(3) 0.047(2) 0.002(2) 0.0093(19) 0.010(2)
C19D 0.040(2) 0.087(3) 0.059(3) 0.015(2) 0.0065(18) 0.010(2)
C20D 0.049(2) 0.122(4) 0.052(2) -0.005(2) 0.0108(19) 0.013(2)
C21D 0.041(2) 0.072(3) 0.079(3) 0.002(2) 0.016(2) 0.006(2)
C22D 0.0275(17) 0.040(2) 0.094(3) -0.009(2) 0.0090(19) 0.0008(16)
C23D 0.046(2) 0.038(2) 0.071(3) 0.0007(19) 0.0062(19) 0.0088(18)
C24D 0.0361(19) 0.038(2) 0.087(3) -0.008(2) 0.0098(19) 0.0064(17)
C25D 0.051(2) 0.049(2) 0.072(3) -0.003(2) 0.013(2) -0.0028(18)
C26D 0.0300(18) 0.052(2) 0.085(3) -0.012(2) 0.0061(18) 0.0015(18)
C27D 0.053(2) 0.057(3) 0.068(3) 0.006(2) 0.019(2) 0.014(2)
S1M 0.1348(16) 0.1272(16) 0.199(2) 0.0285(15) 0.0933(16) 0.0347(13)
O1M 0.0522(15) 0.0706(19) 0.0677(17) -0.0089(14) 0.0157(13) 0.0042(13)
C1M 0.139(7) 0.149(8) 0.309(13) 0.043(8) 0.077(8) 0.080(6)
C2M 0.173(10) 0.48(3) 0.224(12) 0.171(14) 0.083(9) 0.114(13)
O2M 0.0605(16) 0.084(2) 0.0725(18) 0.0125(16) 0.0201(14) 0.0132(15)
C3M 0.037(4) 0.067(5) 0.038(4) 0.010(3) -0.018(3) -0.023(4)
C4M 0.153(5) 0.145(5) 0.149(5) -0.004(4) 0.071(4) -0.056(4)
S2M2 0.0833(18) 0.090(2) 0.126(2) -0.0148(18) 0.0153(17) -0.0363(16)
O2M2 0.153(5) 0.145(5) 0.149(5) -0.004(4) 0.071(4) -0.056(4)
C3M2 0.46(4) 0.185(19) 0.078(10) 0.009(11) 0.041(16) 0.11(2)
C4M2 0.24(2) 0.172(18) 0.155(15) -0.057(13) 0.042(15) -0.041(17)
S3M 0.1096(12) 0.1306(15) 0.1156(12) 0.0090(11) 0.0031(10) -0.0154(11)
O3M 0.0679(18) 0.067(2) 0.084(2) -0.0002(16) 0.0060(16) -0.0072(15)
C5M 0.174(8) 0.127(7) 0.207(9) 0.035(6) 0.028(7) -0.030(6)
C6M 0.251(11) 0.169(8) 0.168(8) -0.082(6) 0.100(8) -0.045(8)

loop_
_atom_type_symbol
_atom_type_description
_atom_type_scat_dispersion_real
_atom_type_scat_dispersion_imag
_atom_type_scat_source
C C 0.0033 0.0016 'International Tables Vol C Tables 4.2.6.8 and 6.1.1.4'
H H 0.0000 0.0000 'International Tables Vol C Tables 4.2.6.8 and 6.1.1.4'
N N 0.0061 0.0033 'International Tables Vol C Tables 4.2.6.8 and 6.1.1.4'
O O 0.0106 0.0060 'International Tables Vol C Tables 4.2.6.8 and 6.1.1.4'
S S 0.1246 0.1234 'International Tables Vol C Tables 4.2.6.8 and 6.1.1.4'
Cl Cl 0.1484 0.1585 'International Tables Vol C Tables 4.2.6.8 and 6.1.1.4'
Cu Cu 0.3201 1.2651 'International Tables Vol C Tables 4.2.6.8 and 6.1.1.4'

loop_
_geom_angle_atom_site_label_1
_geom_angle_atom_site_label_2
_geom_angle_atom_site_label_3
_geom_angle
_geom_angle_site_symmetry_1
_geom_angle_site_symmetry_3
N1D Cu1 N1C 90.15(12) . .
N1D Cu1 N1A 90.18(12) . .
N1C Cu1 N1A 176.37(14) . .
N1D Cu1 N1B 177.70(14) . .
N1C Cu1 N1B 89.16(12) . .
N1A Cu1 N1B 90.37(12) . .
N1D Cu1 O1M 92.08(12) . .
N1C Cu1 O1M 91.07(12) . .
N1A Cu1 O1M 92.53(12) . .
N1B Cu1 O1M 90.13(12) . .
N3D Cu2 N3A 166.87(15) 2_655 .
N3D Cu2 N5D 87.87(13) 2_655 .
N3A Cu2 N5D 90.74(13) . .
N3D Cu2 N5C 90.34(13) 2_655 2_655
N3A Cu2 N5C 88.44(13) . 2_655
N5D Cu2 N5C 168.53(15) . 2_655
N3D Cu2 O2M 96.39(13) 2_655 .
N3A Cu2 O2M 96.73(13) . .
N5D Cu2 O2M 94.18(13) . .
N5C Cu2 O2M 97.28(13) 2_655 .
N3C Cu3 N3B 175.09(17) . 2_655
N3C Cu3 N5B 90.81(14) . .
N3B Cu3 N5B 89.88(15) 2_655 .
N3C Cu3 N5A 88.79(14) . 2_655
N3B Cu3 N5A 90.22(15) 2_655 2_655
N5B Cu3 N5A 176.31(17) . 2_655
N3C Cu3 O3M 92.40(14) . .
N3B Cu3 O3M 92.42(13) 2_655 .
N5B Cu3 O3M 92.72(13) . .
N5A Cu3 O3M 90.96(15) 2_655 .
C1A N1A C5A 117.4(3) . .
C1A N1A Cu1 121.6(2) . .
C5A N1A Cu1 121.0(3) . .
C7A N2A C6A 119.6(4) . .
C8A N3A C12A 118.6(4) . .
C8A N3A Cu2 118.5(3) . .
C12A N3A Cu2 122.8(3) . .
C14A N4A C13A 119.9(4) . .
C19A N5A C15A 117.6(5) . .
C19A N5A Cu3 121.1(4) . 2_655
C15A N5A Cu3 121.1(4) . 2_655
C21A N6A C20A 119.6(4) . .
N1A C1A C2A 122.6(4) . .
C1A C2A C3A 120.5(4) . .
C4A C3A C2A 116.1(4) . .
C4A C3A C6A 123.6(3) . .
C2A C3A C6A 120.4(4) . .
C3A C4A C5A 120.8(4) . .
N1A C5A C4A 122.6(4) . .
N2A C6A C3A 113.6(3) . .
O1A C7A N2A 124.0(4) . .
O1A C7A C22A 119.4(4) . .
N2A C7A C22A 116.6(4) . .
N3A C8A C9A 122.5(4) . .
C10A C9A C8A 119.3(4) . .
C9A C10A C11A 117.5(4) . .
C9A C10A C13A 119.3(4) . .
C11A C10A C13A 123.2(4) . .
C12A C11A C10A 121.3(4) . .
C11A C12A N3A 120.8(4) . .
N4A C13A C10A 112.5(3) . .
O2A C14A N4A 121.2(4) . .
O2A C14A C24A 122.3(4) . .
N4A C14A C24A 116.5(4) . .
N5A C15A C16A 121.5(5) . .
C17A C16A C15A 121.2(5) . .
C16A C17A C18A 115.3(5) . .
C16A C17A C20A 125.2(5) . .
C18A C17A C20A 119.1(5) . .
C19A C18A C17A 120.2(5) . .
N5A C19A C18A 123.6(5) . .
N6A C20A C17A 113.1(4) . .
O3A C21A N6A 120.3(5) . .
O3A C21A C26A 123.2(4) . .
N6A C21A C26A 116.5(4) . .
C27A C22A C23A 120.8(3) . .
C27A C22A C7A 118.2(4) . .
C23A C22A C7A 121.0(4) . .
C22A C23A C24A 118.5(4) . .
C25A C24A C23A 119.3(4) . .
C25A C24A C14A 124.8(4) . .
C23A C24A C14A 115.8(4) . .
C26A C25A C24A 122.1(4) . .
C25A C26A C27A 118.3(4) . .
C25A C26A C21A 116.6(4) . .
C27A C26A C21A 125.1(4) . .
C22A C27A C26A 121.0(4) . .
C1B N1B C5B 117.5(3) . .
C1B N1B Cu1 121.9(3) . .
C5B N1B Cu1 120.5(3) . .
C7B N2B C6B 120.5(5) . .
C12B N3B C81B 117.9(4) . .
C12B N3B Cu3 122.2(3) . 2_655
C81B N3B Cu3 119.9(3) . 2_655
C19B N5B C15B 115.3(4) . .
C19B N5B Cu3 120.7(3) . .
C15B N5B Cu3 123.9(3) . .
C21B N6B C20B 121.2(4) . .
N1B C1B C2B 123.0(4) . .
C1B C2B C3B 120.3(4) . .
C2B C3B C4B 117.4(4) . .
C2B C3B C6B 119.6(4) . .
C4B C3B C6B 123.0(5) . .
C5B C4B C3B 118.9(4) . .
N1B C5B C4B 122.9(4) . .
N2B C6B C3B 114.1(4) . .
O1B C7B N2B 123.8(5) . .
O1B C7B C22B 118.7(5) . .
N2B C7B C22B 117.4(5) . .
C141 N41B C131 105.6(7) . .
N3B C81B C91B 117.0(7) . .
C81B C91B C101 122.6(10) . .
C91B C101 C111 111.9(8) . .
C91B C101 C131 125.4(8) . .
C111 C101 C131 120.8(7) . .
C12B C111 C101 117.4(6) . .
C101 C131 N41B 110.9(6) . .
O21B C141 N41B 125.2(5) . .
O21B C141 C24B 119.5(7) . .
N41B C141 C24B 115.2(6) . .
C92B C102 C132 122.2(9) . .
C111 C12B N3B 123.9(4) . .
C16B C15B N5B 123.8(4) . .
C15B C16B C17B 120.2(4) . .
C18B C17B C16B 117.3(4) . .
C18B C17B C20B 117.8(4) . .
C16B C17B C20B 124.9(4) . .
C17B C18B C19B 120.4(4) . .
N5B C19B C18B 122.6(4) . .
N6B C20B C17B 114.3(3) . .
O3B C21B N6B 122.0(4) . .
O3B C21B C26B 120.9(4) . .
N6B C21B C26B 117.1(4) . .
C27B C22B C23B 117.8(4) . .
C27B C22B C7B 120.5(4) . .
C23B C22B C7B 121.6(5) . .
C24B C23B C22B 120.9(4) . .
C23B C24B C25B 120.9(4) . .
C23B C24B C141 119.5(5) . .
C25B C24B C141 119.6(5) . .
C24B C25B C26B 118.4(4) . .
C27B C26B C25B 119.0(4) . .
C27B C26B C21B 119.5(4) . .
C25B C26B C21B 121.5(4) . .
C26B C27B C22B 122.9(4) . .
C5C N1C C1C 117.1(3) . .
C5C N1C Cu1 121.9(3) . .
C1C N1C Cu1 121.0(3) . .
C7C N2C C6C 118.9(3) . .
C8C N3C C12C 118.0(4) . .
C8C N3C Cu3 122.6(3) . .
C12C N3C Cu3 119.3(3) . .
C14C N4C C13C 119.5(4) . .
C19C N5C C15C 117.2(3) . .
C19C N5C Cu2 122.9(3) . 2_655
C15C N5C Cu2 119.9(3) . 2_655
C21C N6C C20C 119.7(4) . .
N1C C1C C2C 122.8(4) . .
C1C C2C C3C 120.3(4) . .
C4C C3C C2C 116.9(3) . .
C4C C3C C6C 123.9(3) . .
C2C C3C C6C 119.2(3) . .
C3C C4C C5C 119.6(3) . .
N1C C5C C4C 123.2(4) . .
N2C C6C C3C 112.9(3) . .
O1C C7C N2C 123.7(4) . .
O1C C7C C22C 121.2(4) . .
N2C C7C C22C 115.0(4) . .
N3C C8C C9C 123.3(4) . .
C8C C9C C10C 119.1(4) . .
C9C C10C C11C 118.5(4) . .
C9C C10C C13C 119.0(3) . .
C11C C10C C13C 122.6(4) . .
C12C C11C C10C 119.5(4) . .
N3C C12C C11C 121.6(4) . .
N4C C13C C10C 114.9(3) . .
O2C C14C N4C 122.5(4) . .
O2C C14C C24C 120.6(4) . .
N4C C14C C24C 116.9(4) . .
N5C C15C C16C 121.8(4) . .
C15C C16C C17C 120.7(4) . .
C18C C17C C16C 117.1(4) . .
C18C C17C C20C 121.6(4) . .
C16C C17C C20C 121.2(4) . .
C17C C18C C19C 119.7(4) . .
N5C C19C C18C 123.3(4) . .
N6C C20C C17C 113.0(3) . .
O3C C21C N6C 123.2(4) . .
O3C C21C C26C 121.6(4) . .
N6C C21C C26C 115.3(4) . .
C23C C22C C27C 119.6(4) . .
C23C C22C C7C 123.8(4) . .
C27C C22C C7C 116.6(4) . .
C22C C23C C24C 121.6(4) . .
C23C C24C C25C 118.9(4) . .
C23C C24C C14C 119.0(4) . .
C25C C24C C14C 122.2(4) . .
C26C C25C C24C 119.5(4) . .
C27C C26C C25C 120.8(4) . .
C27C C26C C21C 123.4(4) . .
C25C C26C C21C 115.8(4) . .
C26C C27C C22C 119.6(4) . .
C5D N1D C1D 115.6(4) . .
C5D N1D Cu1 123.6(3) . .
C1D N1D Cu1 120.7(3) . .
C7D N2D C6D 120.3(4) . .
C8D N3D C12D 117.5(4) . .
C8D N3D Cu2 120.0(3) . 2_655
C12D N3D Cu2 122.4(3) . 2_655
C14D N4D C13D 119.1(3) . .
C19D N5D C15D 116.5(4) . .
C19D N5D Cu2 121.7(3) . .
C15D N5D Cu2 121.8(3) . .
C21D N6D C20D 119.7(4) . .
N1D C1D C2D 120.5(4) . .
C3D C2D C1D 123.2(4) . .
C2D C3D C4D 115.3(4) . .
C2D C3D C6D 121.2(4) . .
C4D C3D C6D 123.5(4) . .
C5D C4D C3D 120.3(4) . .
N1D C5D C4D 125.1(4) . .
N2D C6D C3D 114.7(3) . .
O1D C7D N2D 120.5(4) . .
O1D C7D C22D 121.1(4) . .
N2D C7D C22D 118.4(4) . .
N3D C8D C9D 124.8(4) . .
C10D C9D C8D 118.3(4) . .
C9D C10D C11D 117.6(4) . .
C9D C10D C13D 121.4(4) . .
C11D C10D C13D 121.0(4) . .
C12D C11D C10D 119.5(4) . .
N3D C12D C11D 122.2(4) . .
N4D C13D C10D 111.6(4) . .
O2D C14D N4D 121.4(4) . .
O2D C14D C24D 119.9(4) . .
N4D C14D C24D 118.6(4) . .
N5D C15D C16D 123.7(4) . .
C15D C16D C17D 119.8(4) . .
C18D C17D C16D 116.7(4) . .
C18D C17D C20D 120.3(4) . .
C16D C17D C20D 122.9(4) . .
C17D C18D C19D 119.1(4) . .
N5D C19D C18D 124.0(4) . .
N6D C20D C17D 113.4(3) . .
O3D C21D N6D 122.9(4) . .
O3D C21D C26D 118.9(4) . .
N6D C21D C26D 118.2(4) . .
C23D C22D C27D 119.8(4) . .
C23D C22D C7D 122.7(4) . .
C27D C22D C7D 117.5(4) . .
C22D C23D C24D 123.4(4) . .
C23D C24D C25D 116.0(4) . .
C23D C24D C14D 119.2(4) . .
C25D C24D C14D 124.9(4) . .
C26D C25D C24D 121.7(4) . .
C25D C26D C27D 121.7(4) . .
C25D C26D C21D 117.9(4) . .
C27D C26D C21D 120.4(4) . .
C26D C27D C22D 117.4(4) . .
O1M S1M C2M 110.6(5) . .
O1M S1M C1M 109.1(4) . .
C2M S1M C1M 104.3(7) . .
S1M O1M Cu1 171.54(19) . .
C3M O2M Cu2 169.4(3) . .
O2M C3M C4M 109.5(5) . .
C4M2 S2M2 C3M2 90.4(13) . .
O3M S3M C5M 111.1(4) . .
O3M S3M C6M 102.1(3) . .
C5M S3M C6M 96.9(5) . .
S3M O3M Cu3 164.4(2) . .

loop_
_geom_bond_atom_site_label_1
_geom_bond_atom_site_label_2
_geom_bond_distance
_geom_bond_site_symmetry_2
Cu1 N1D 2.012(3) .
Cu1 N1C 2.019(3) .
Cu1 N1A 2.020(3) .
Cu1 N1B 2.028(3) .
Cu1 O1M 2.414(3) .
Cu2 N3D 2.004(3) 2_655
Cu2 N3A 2.017(3) .
Cu2 N5D 2.035(3) .
Cu2 N5C 2.042(3) 2_655
Cu2 O2M 2.224(3) .
Cu3 N3C 1.996(3) .
Cu3 N3B 1.999(3) 2_655
Cu3 N5B 2.011(4) .
Cu3 N5A 2.043(4) 2_655
Cu3 O3M 2.426(3) .
O1A C7A 1.218(5) .
O2A C14A 1.211(5) .
O3A C21A 1.203(5) .
N1A C1A 1.327(5) .
N1A C5A 1.338(5) .
N2A C7A 1.315(5) .
N2A C6A 1.445(5) .
N3A C8A 1.340(5) .
N3A C12A 1.365(6) .
N4A C14A 1.336(5) .
N4A C13A 1.468(5) .
N5A C19A 1.295(6) .
N5A C15A 1.324(6) .
N5A Cu3 2.043(4) 2_655
N6A C21A 1.338(6) .
N6A C20A 1.493(6) .
C1A C2A 1.376(6) .
C2A C3A 1.395(5) .
C3A C4A 1.362(6) .
C3A C6A 1.510(5) .
C4A C5A 1.382(6) .
C7A C22A 1.522(5) .
C8A C9A 1.382(6) .
C9A C10A 1.378(6) .
C10A C11A 1.399(6) .
C10A C13A 1.507(6) .
C11A C12A 1.352(6) .
C14A C24A 1.508(6) .
C15A C16A 1.384(8) .
C16A C17A 1.357(7) .
C17A C18A 1.378(7) .
C17A C20A 1.494(7) .
C18A C19A 1.367(7) .
C21A C26A 1.487(6) .
C22A C27A 1.373(6) .
C22A C23A 1.390(5) .
C23A C24A 1.422(5) .
C24A C25A 1.378(6) .
C25A C26A 1.374(5) .
C26A C27A 1.400(6) .
O1B C7B 1.228(6) .
O3B C21B 1.226(5) .
N1B C1B 1.327(5) .
N1B C5B 1.352(5) .
N2B C7B 1.327(6) .
N2B C6B 1.454(6) .
N3B C12B 1.338(5) .
N3B C81B 1.340(6) .
N3B Cu3 1.999(3) 2_655
N5B C19B 1.358(5) .
N5B C15B 1.359(6) .
N6B C21B 1.342(5) .
N6B C20B 1.441(5) .
C1B C2B 1.339(6) .
C2B C3B 1.384(6) .
C3B C4B 1.392(6) .
C3B C6B 1.516(6) .
C4B C5B 1.353(6) .
C7B C22B 1.503(7) .
O21B C141 1.245(7) .
N41B C141 1.327(8) .
N41B C131 1.626(9) .
C81B C91B 1.406(12) .
C91B C101 1.410(16) .
C101 C111 1.423(10) .
C101 C131 1.503(12) .
C111 C12B 1.334(7) .
C141 C24B 1.497(6) .
C92B C102 1.383(15) .
C102 C132 1.520(15) .
C15B C16B 1.352(6) .
C16B C17B 1.377(6) .
C17B C18B 1.366(6) .
C17B C20B 1.517(6) .
C18B C19B 1.380(6) .
C21B C26B 1.510(6) .
C22B C27B 1.361(6) .
C22B C23B 1.424(6) .
C23B C24B 1.338(6) .
C24B C25B 1.401(6) .
C25B C26B 1.419(5) .
C26B C27B 1.358(6) .
O1C C7C 1.211(5) .
O2C C14C 1.229(5) .
O3C C21C 1.228(5) .
N1C C5C 1.309(5) .
N1C C1C 1.353(5) .
N2C C7C 1.342(5) .
N2C C6C 1.464(5) .
N3C C8C 1.322(5) .
N3C C12C 1.357(6) .
N4C C14C 1.313(6) .
N4C C13C 1.484(5) .
N5C C19C 1.313(5) .
N5C C15C 1.358(5) .
N5C Cu2 2.042(3) 2_655
N6C C21C 1.335(5) .
N6C C20C 1.461(5) .
C1C C2C 1.368(5) .
C2C C3C 1.386(5) .
C3C C4C 1.369(5) .
C3C C6C 1.527(5) .
C4C C5C 1.406(5) .
C7C C22C 1.518(6) .
C8C C9C 1.360(6) .
C9C C10C 1.368(6) .
C10C C11C 1.385(5) .
C10C C13C 1.512(5) .
C11C C12C 1.361(6) .
C14C C24C 1.505(6) .
C15C C16C 1.367(6) .
C16C C17C 1.379(6) .
C17C C18C 1.362(6) .
C17C C20C 1.526(5) .
C18C C19C 1.390(6) .
C21C C26C 1.507(5) .
C22C C23C 1.376(5) .
C22C C27C 1.408(5) .
C23C C24C 1.382(5) .
C24C C25C 1.406(6) .
C25C C26C 1.402(6) .
C26C C27C 1.369(5) .
O1D C7D 1.218(5) .
O2D C14D 1.237(5) .
O3D C21D 1.224(5) .
N1D C5D 1.329(5) .
N1D C1D 1.367(5) .
N2D C7D 1.337(6) .
N2D C6D 1.468(5) .
N3D C8D 1.316(5) .
N3D C12D 1.341(5) .
N3D Cu2 2.004(3) 2_655
N4D C14D 1.351(5) .
N4D C13D 1.449(5) .
N5D C19D 1.308(5) .
N5D C15D 1.333(5) .
N6D C21D 1.290(5) .
N6D C20D 1.501(5) .
C1D C2D 1.388(6) .
C2D C3D 1.342(6) .
C3D C4D 1.390(5) .
C3D C6D 1.486(5) .
C4D C5D 1.348(6) .
C7D C22D 1.504(6) .
C8D C9D 1.386(6) .
C9D C10D 1.367(6) .
C10D C11D 1.417(6) .
C10D C13D 1.514(6) .
C11D C12D 1.373(6) .
C14D C24D 1.444(6) .
C15D C16D 1.360(6) .
C16D C17D 1.384(6) .
C17D C18D 1.373(5) .
C17D C20D 1.535(6) .
C18D C19D 1.389(6) .
C21D C26D 1.542(6) .
C22D C23D 1.349(6) .
C22D C27D 1.413(5) .
C23D C24D 1.406(6) .
C24D C25D 1.411(5) .
C25D C26D 1.344(6) .
C26D C27D 1.411(6) .
S1M O1M 1.481(3) .
S1M C2M 1.541(13) .
S1M C1M 1.789(8) .
O2M C3M 1.443(7) .
C3M C4M 1.846(9) .
S2M2 C4M2 1.52(3) .
S2M2 C3M2 1.831(19) .
S3M O3M 1.449(3) .
S3M C5M 1.757(9) .
S3M C6M 1.911(10) .
